data_4036640
loop_
_publ_author_name
'Prasad, Poonam Rajesh'
'Selvakumar, Karuthapandi'
'Singh, Harkesh B.'
'Butcher, Ray J.'

_publ_section_title
;
 Synthesis, Structure, and Bonding of 1-Oxa-6,6a\l(4)-
 chalcogenopentalenes and Related Derivatives; The Role of Intramolecular
 Coordination.
;
_journal_issue 8
_journal_name_full 'The Journal of organic chemistry'
_journal_page_first 3214
_journal_page_last 3226
_journal_paper_doi 10.1021/acs.joc.6b00173
_journal_volume 81
_journal_year 2016
_chemical_formula_moiety 'C8 H7 O Te2'
_chemical_formula_sum 'C8 H7 O Te2'
_chemical_formula_weight 374.34
_space_group_IT_number 33
_space_group_name_Hall 'P 2c -2n'
_space_group_name_H-M_alt 'P n a 21'
_symmetry_cell_setting orthorhombic
_symmetry_space_group_name_H-M 'P n a 21'
_atom_sites_solution_hydrogens geom
_atom_sites_solution_primary direct
_atom_sites_solution_secondary difmap
_audit_creation_method SHELXL-97
_cell_angle_alpha 90.00
_cell_angle_beta 90.00
_cell_angle_gamma 90.00
_cell_formula_units_Z 4
_cell_length_a 11.4121(3)
_cell_length_b 16.6843(5)
_cell_length_c 4.8996(2)
_cell_measurement_reflns_used 1361
_cell_measurement_temperature 123(2)
_cell_measurement_theta_max 72.7024
_cell_measurement_theta_min 4.6907
_cell_volume 932.90(5)
_computing_cell_refinement
;
CrysAlisPro, Oxford Diffraction Ltd.,
Version 1.171.34.36 (release 02-08-2010 CrysAlis171 .NET)
(compiled Aug  2 2010,13:00:58)
;
_computing_data_collection
;
CrysAlisPro, Oxford Diffraction Ltd.,
Version 1.171.34.36 (release 02-08-2010 CrysAlis171 .NET)
(compiled Aug  2 2010,13:00:58)
;
_computing_data_reduction
;
CrysAlisPro, Oxford Diffraction Ltd.,
Version 1.171.34.36 (release 02-08-2010 CrysAlis171 .NET)
(compiled Aug  2 2010,13:00:58)
;
_computing_molecular_graphics 'SHELXLTL (Sheldrick, 2008)'
_computing_publication_material SHELXLTL
_computing_structure_refinement 'SHELXL-97 (Sheldrick, 2008)'
_computing_structure_solution 'SHELXS-97 (Sheldrick, 2008)'
_diffrn_ambient_temperature 123(2)
_diffrn_detector_area_resol_mean 10.5081
_diffrn_measured_fraction_theta_full 0.957
_diffrn_measured_fraction_theta_max 0.930
_diffrn_measurement_device_type 'Xcalibur, Ruby, Gemini'
_diffrn_measurement_method '\w scans'
_diffrn_radiation_monochromator graphite
_diffrn_radiation_source 'Enhance (Cu) X-ray Source'
_diffrn_radiation_type CuK\a
_diffrn_radiation_wavelength 1.54178
_diffrn_reflns_av_R_equivalents 0.0709
_diffrn_reflns_av_sigmaI/netI 0.0731
_diffrn_reflns_limit_h_max 13
_diffrn_reflns_limit_h_min -9
_diffrn_reflns_limit_k_max 20
_diffrn_reflns_limit_k_min -19
_diffrn_reflns_limit_l_max 5
_diffrn_reflns_limit_l_min -4
_diffrn_reflns_number 1868
_diffrn_reflns_theta_full 67.50
_diffrn_reflns_theta_max 72.62
_diffrn_reflns_theta_min 6.57
_exptl_absorpt_coefficient_mu 48.892
_exptl_absorpt_correction_T_max 1.00000
_exptl_absorpt_correction_T_min 0.00206
_exptl_absorpt_correction_type multi-scan
_exptl_absorpt_process_details
;
CrysAlisPro, Oxford Diffraction Ltd.,
Version 1.171.34.36 (release 02-08-2010 CrysAlis171 .NET)
(compiled Aug  2 2010,13:00:58)
Empirical absorption correction using spherical harmonics,
 implemented in SCALE3 ABSPACK scaling algorithm.
;
_exptl_crystal_colour 'dark brown'
_exptl_crystal_density_diffrn 2.665
_exptl_crystal_density_method 'not measured'
_exptl_crystal_description needle
_exptl_crystal_F_000 668
_exptl_crystal_size_max 0.54
_exptl_crystal_size_mid 0.11
_exptl_crystal_size_min 0.08
_refine_diff_density_max 3.671
_refine_diff_density_min -3.631
_refine_diff_density_rms 0.432
_refine_ls_abs_structure_details 'Flack H D (1983), Acta Cryst. A39, 876-881'
_refine_ls_abs_structure_Flack -0.01(8)
_refine_ls_extinction_method none
_refine_ls_goodness_of_fit_ref 1.141
_refine_ls_hydrogen_treatment constr
_refine_ls_matrix_type full
_refine_ls_number_parameters 100
_refine_ls_number_reflns 1139
_refine_ls_number_restraints 61
_refine_ls_restrained_S_all 1.120
_refine_ls_R_factor_all 0.1006
_refine_ls_R_factor_gt 0.0917
_refine_ls_shift/su_max 0.033
_refine_ls_shift/su_mean 0.003
_refine_ls_structure_factor_coef Fsqd
_refine_ls_weighting_details 'calc w=1/[\s^2^(Fo^2^)+(0.1445P)^2^+25.7318P] where P=(Fo^2^+2Fc^2^)/3'
_refine_ls_weighting_scheme calc
_refine_ls_wR_factor_gt 0.2452
_refine_ls_wR_factor_ref 0.2531
_reflns_number_gt 1006
_reflns_number_total 1139
_reflns_threshold_expression I>2\s(I)
_cod_data_source_file jo6b00173_si_005.cif
_cod_data_source_block 36
_cod_database_code 4036640

loop_
_symmetry_equiv_pos_as_xyz
'x, y, z'
'-x, -y, z+1/2'
'-x+1/2, y+1/2, z+1/2'
'x+1/2, -y+1/2, z'

loop_
_atom_site_label
_atom_site_type_symbol
_atom_site_fract_x
_atom_site_fract_y
_atom_site_fract_z
_atom_site_U_iso_or_equiv
_atom_site_adp_type
_atom_site_occupancy
_atom_site_symmetry_multiplicity
_atom_site_calc_flag
_atom_site_refinement_flags
Te1A Te 0.63270(11) 0.63220(10) 0.7914(5) 0.0378(7) Uani 1 1 d .
Te2A Te 0.62977(13) 0.46959(11) 0.6901(6) 0.0471(8) Uani 1 1 d .
O1A O 0.6958(18) 0.7694(11) 0.780(7) 0.054(5) Uani 1 1 d U
C1A C 0.7758(19) 0.6359(13) 0.526(6) 0.020(5) Uani 1 1 d U
C2A C 0.821(2) 0.5632(16) 0.409(7) 0.033(6) Uani 1 1 d U
C3A C 0.774(2) 0.4932(17) 0.431(7) 0.035(6) Uani 1 1 d U
H3AA H 0.8064 0.4503 0.3271 0.042 Uiso 1 1 calc R
C4A C 0.927(2) 0.5751(14) 0.242(6) 0.033(6) Uani 1 1 d U
H4AA H 0.9449 0.5379 0.1017 0.039 Uiso 1 1 calc R
C5A C 1.006(2) 0.6430(16) 0.289(9) 0.046(7) Uani 1 1 d U
H5AA H 1.0595 0.6493 0.1322 0.055 Uiso 1 1 calc R
H5AB H 1.0531 0.6336 0.4551 0.055 Uiso 1 1 calc R
C6A C 0.930(2) 0.7205(16) 0.324(8) 0.041(6) Uani 1 1 d U
H6AA H 0.9798 0.7627 0.4080 0.049 Uiso 1 1 calc R
H6AB H 0.9061 0.7397 0.1418 0.049 Uiso 1 1 calc R
C7A C 0.828(2) 0.7098(14) 0.489(6) 0.030(5) Uani 1 1 d U
C8A C 0.780(2) 0.7761(15) 0.635(7) 0.036(6) Uani 1 1 d U
H8AA H 0.8156 0.8273 0.6172 0.043 Uiso 1 1 calc R

loop_
_atom_site_aniso_label
_atom_site_aniso_U_11
_atom_site_aniso_U_22
_atom_site_aniso_U_33
_atom_site_aniso_U_23
_atom_site_aniso_U_13
_atom_site_aniso_U_12
Te1A 0.0171(8) 0.0377(9) 0.0588(14) 0.0058(9) 0.0141(11) 0.0075(5)
Te2A 0.0306(10) 0.0353(9) 0.0756(19) 0.0074(10) -0.0035(13) -0.0132(6)
O1A 0.050(8) 0.040(7) 0.072(10) -0.014(8) 0.006(8) 0.018(6)
C1A 0.019(6) 0.023(6) 0.019(6) 0.001(4) -0.001(5) 0.000(4)
C2A 0.025(8) 0.031(8) 0.044(10) 0.000(8) -0.001(8) 0.011(7)
C3A 0.035(9) 0.030(8) 0.040(10) -0.003(8) -0.010(8) 0.000(7)
C4A 0.032(7) 0.033(7) 0.034(9) 0.005(6) 0.003(6) 0.000(6)
C5A 0.041(8) 0.048(8) 0.048(8) 0.000(5) 0.002(5) 0.001(5)
C6A 0.036(9) 0.041(9) 0.048(11) 0.003(8) 0.000(9) -0.008(7)
C7A 0.027(8) 0.023(8) 0.039(10) 0.002(8) 0.003(8) -0.001(7)
C8A 0.037(9) 0.035(8) 0.035(10) -0.009(8) -0.001(8) 0.006(7)

loop_
_atom_type_symbol
_atom_type_description
_atom_type_scat_dispersion_real
_atom_type_scat_dispersion_imag
_atom_type_scat_source
C C 0.0181 0.0091 'International Tables Vol C Tables 4.2.6.8 and 6.1.1.4'
H H 0.0000 0.0000 'International Tables Vol C Tables 4.2.6.8 and 6.1.1.4'
O O 0.0492 0.0322 'International Tables Vol C Tables 4.2.6.8 and 6.1.1.4'
Te Te -0.1759 6.3531 'International Tables Vol C Tables 4.2.6.8 and 6.1.1.4'

loop_
_geom_angle_atom_site_label_1
_geom_angle_atom_site_label_2
_geom_angle_atom_site_label_3
_geom_angle
C1A Te1A O1A 73.9(8)
C1A Te1A Te2A 85.8(6)
O1A Te1A Te2A 159.6(6)
C3A Te2A Te1A 85.2(8)
C8A O1A Te1A 110.1(17)
C7A C1A C2A 123(2)
C7A C1A Te1A 116.5(18)
C2A C1A Te1A 120.2(17)
C3A C2A C1A 126(3)
C3A C2A C4A 121(3)
C1A C2A C4A 114(2)
C2A C3A Te2A 123(2)
C2A C3A H3AA 118.7
Te2A C3A H3AA 118.7
C5A C4A C2A 122(3)
C5A C4A H4AA 119.2
C2A C4A H4AA 119.2
C4A C5A C6A 109(2)
C4A C5A H5AA 109.9
C6A C5A H5AA 109.9
C4A C5A H5AB 110.0
C6A C5A H5AB 110.0
H5AA C5A H5AB 108.3
C7A C6A C5A 114(2)
C7A C6A H6AA 108.7
C5A C6A H6AA 108.7
C7A C6A H6AB 108.7
C5A C6A H6AB 108.8
H6AA C6A H6AB 107.6
C1A C7A C6A 123(2)
C1A C7A C8A 117(2)
C6A C7A C8A 120(2)
O1A C8A C7A 122(3)
O1A C8A H8AA 118.9
C7A C8A H8AA 118.9

loop_
_geom_bond_atom_site_label_1
_geom_bond_atom_site_label_2
_geom_bond_distance
Te1A C1A 2.09(2)
Te1A O1A 2.40(2)
Te1A Te2A 2.758(3)
Te2A C3A 2.12(3)
O1A C8A 1.20(4)
C1A C7A 1.38(3)
C1A C2A 1.44(3)
C2A C3A 1.29(4)
C2A C4A 1.47(4)
C3A H3AA 0.9500
C4A C5A 1.46(4)
C4A H4AA 0.9500
C5A C6A 1.56(4)
C5A H5AA 0.9900
C5A H5AB 0.9900
C6A C7A 1.43(4)
C6A H6AA 0.9900
C6A H6AB 0.9900
C7A C8A 1.43(4)
C8A H8AA 0.9500

loop_
_geom_torsion_atom_site_label_1
_geom_torsion_atom_site_label_2
_geom_torsion_atom_site_label_3
_geom_torsion_atom_site_label_4
_geom_torsion
C1A Te1A Te2A C3A -0.3(11)
O1A Te1A Te2A C3A -5(2)
C1A Te1A O1A C8A -2(2)
Te2A Te1A O1A C8A 3(4)
O1A Te1A C1A C7A 1(2)
Te2A Te1A C1A C7A -178(2)
O1A Te1A C1A C2A 176(2)
Te2A Te1A C1A C2A -3(2)
C7A C1A C2A C3A -178(3)
Te1A C1A C2A C3A 7(4)
C7A C1A C2A C4A -1(4)
Te1A C1A C2A C4A -176(2)
C1A C2A C3A Te2A -7(5)
C4A C2A C3A Te2A 175(2)
Te1A Te2A C3A C2A 4(3)
C3A C2A C4A C5A -157(3)
C1A C2A C4A C5A 25(4)
C2A C4A C5A C6A -45(4)
C4A C5A C6A C7A 42(4)
C2A C1A C7A C6A 2(5)
Te1A C1A C7A C6A 177(2)
C2A C1A C7A C8A -175(3)
Te1A C1A C7A C8A 0(3)
C5A C6A C7A C1A -23(4)
C5A C6A C7A C8A 153(3)
Te1A O1A C8A C7A 2(4)
C1A C7A C8A O1A -2(5)
C6A C7A C8A O1A -178(3)
